data_2008754
loop_
_publ_author_name
'Ahrens, Birte'
'Jones, Peter G.'

_publ_section_title
;
 4-Iodopyridine, a structure with very short nitrogen--iodine contacts
;
_journal_issue 8
_journal_name_full 'Acta Crystallographica Section C'
_journal_page_first 1308
_journal_page_last 1310
_journal_paper_doi 10.1107/S0108270199005521
_journal_volume 55
_journal_year 1999
_chemical_formula_sum 'C5 H4 I N'
_chemical_formula_weight 204.99
_chemical_name_systematic
;
 4-Iodopyridine
;
_space_group_IT_number 43
_symmetry_cell_setting orthorhombic
_symmetry_space_group_name_Hall 'F 2 -2d'
_symmetry_space_group_name_H-M 'F d d 2'
_audit_creation_method SHELXL-97
_cell_angle_alpha 90.00
_cell_angle_beta 90.00
_cell_angle_gamma 90.00
_cell_formula_units_Z 8
_cell_length_a 10.390(2)
_cell_length_b 14.394(3)
_cell_length_c 7.884(2)
_cell_measurement_reflns_used 64
_cell_measurement_temperature 143(2)
_cell_measurement_theta_max 11.5
_cell_measurement_theta_min 10
_cell_volume 1179.1(4)
_computing_cell_refinement DIF4
_computing_data_collection 'DIF4 (Stoe & Cie, 1992a)'
_computing_data_reduction 'REDU4 (Stoe & Cie, 1992b)'
_computing_molecular_graphics 'XP (Siemens, 1994b)'
_computing_publication_material SHELXL97
_computing_structure_refinement 'SHELXL97 (Sheldrick, 1997)'
_computing_structure_solution 'SHELXS97 (Sheldrick, 1990)'
_diffrn_ambient_temperature 173(2)
_diffrn_measured_fraction_theta_full 0.995
_diffrn_measured_fraction_theta_max 0.995
_diffrn_measurement_device_type 'Stoe STADI4'
_diffrn_measurement_method \w/\q-scans
_diffrn_radiation_monochromator graphite
_diffrn_radiation_source 'fine-focus sealed tube'
_diffrn_radiation_type MoK\a
_diffrn_radiation_wavelength 0.71073
_diffrn_reflns_av_R_equivalents 0.0247
_diffrn_reflns_av_sigmaI/netI 0.0268
_diffrn_reflns_limit_h_max 13
_diffrn_reflns_limit_h_min -13
_diffrn_reflns_limit_k_max 18
_diffrn_reflns_limit_k_min 0
_diffrn_reflns_limit_l_max 10
_diffrn_reflns_limit_l_min -10
_diffrn_reflns_number 1375
_diffrn_reflns_theta_full 27.49
_diffrn_reflns_theta_max 27.49
_diffrn_reflns_theta_min 3.54
_diffrn_standards_decay_% 0
_diffrn_standards_interval_time 60
_diffrn_standards_number 3
_exptl_absorpt_coefficient_mu 5.299
_exptl_absorpt_correction_T_max 0.365
_exptl_absorpt_correction_T_min 0.247
_exptl_absorpt_correction_type 'psi-scans (XEMP: Siemens, 1994a)'
_exptl_crystal_colour colourless
_exptl_crystal_density_diffrn 2.310
_exptl_crystal_density_method 'not measured'
_exptl_crystal_description 'Square prism'
_exptl_crystal_F_000 752
_exptl_crystal_size_max 0.42
_exptl_crystal_size_mid 0.23
_exptl_crystal_size_min 0.19
_refine_diff_density_max 0.229
_refine_diff_density_min -0.390
_refine_ls_abs_structure_details 'Flack  (1983)'
_refine_ls_abs_structure_Flack 0.00(5)
_refine_ls_extinction_method none
_refine_ls_goodness_of_fit_ref 1.127
_refine_ls_hydrogen_treatment constr
_refine_ls_matrix_type full
_refine_ls_number_parameters 34
_refine_ls_number_reflns 691
_refine_ls_number_restraints 1
_refine_ls_restrained_S_all 1.126
_refine_ls_R_factor_all 0.0181
_refine_ls_R_factor_gt 0.0154
_refine_ls_shift/su_max 0.000
_refine_ls_shift/su_mean 0.000
_refine_ls_structure_factor_coef Fsqd
_refine_ls_weighting_details 'calc w = 1/[\s^2^(Fo^2^)+(0.0115P)^2^+0.1774P] where P=(Fo^2^+2Fc^2^)/3'
_refine_ls_weighting_scheme calc
_refine_ls_wR_factor_ref 0.0343
_reflns_number_gt 636
_reflns_number_total 691
_reflns_threshold_expression I>2\s(I)
_cod_data_source_file bm1321.cif
_cod_data_source_block noncor
_cod_original_cell_volume 1179.0(4)
_cod_database_code 2008754
_cod_database_fobs_code 2008754

loop_
_symmetry_equiv_pos_as_xyz
'x, y, z'
'-x, -y, z'
'x+1/4, -y+1/4, z+1/4'
'-x+1/4, y+1/4, z+1/4'
'x, y+1/2, z+1/2'
'-x, -y+1/2, z+1/2'
'x+1/4, -y+3/4, z+3/4'
'-x+1/4, y+3/4, z+3/4'
'x+1/2, y, z+1/2'
'-x+1/2, -y, z+1/2'
'x+3/4, -y+1/4, z+3/4'
'-x+3/4, y+1/4, z+3/4'
'x+1/2, y+1/2, z'
'-x+1/2, -y+1/2, z'
'x+3/4, -y+3/4, z+1/4'
'-x+3/4, y+3/4, z+1/4'

loop_
_atom_site_label
_atom_site_fract_x
_atom_site_fract_y
_atom_site_fract_z
_atom_site_U_iso_or_equiv
_atom_site_adp_type
_atom_site_calc_flag
_atom_site_refinement_flags
_atom_site_occupancy
_atom_site_disorder_assembly
_atom_site_disorder_group
_atom_site_type_symbol
I 0.0 0.0 0.12364(9) 0.04157(9) Uani d S 1 . . I
N 0.0 0.0 0.7447(6) 0.0475(11) Uani d S 1 . . N
C1 0.1016(4) -0.0278(2) 0.6538(4) 0.0464(9) Uani d . 1 . . C
H1 0.1756 -0.0477 0.7145 0.056 Uiso calc R 1 . . H
C2 0.1078(4) -0.0298(2) 0.4781(4) 0.0395(7) Uani d . 1 . . C
H2 0.1828 -0.0508 0.4206 0.047 Uiso calc R 1 . . H
C3 0.0000 0.0000 0.3900(6) 0.0325(10) Uani d S 1 . . C

loop_
_atom_site_aniso_label
_atom_site_aniso_U_11
_atom_site_aniso_U_22
_atom_site_aniso_U_33
_atom_site_aniso_U_12
_atom_site_aniso_U_13
_atom_site_aniso_U_23
I 0.04322(15) 0.05415(15) 0.02734(11) -0.0050(2) 0.000 0.000
N 0.061(3) 0.049(2) 0.033(2) -0.010(2) 0.000 0.000
C1 0.044(2) 0.0525(19) 0.043(2) -0.0042(16) -0.0090(17) 0.0093(14)
C2 0.0374(19) 0.0445(17) 0.0367(17) 0.0044(16) 0.0014(16) 0.0031(13)
C3 0.036(3) 0.038(2) 0.023(2) -0.0018(16) 0.000 0.000

loop_
_atom_type_symbol
_atom_type_description
_atom_type_scat_dispersion_real
_atom_type_scat_dispersion_imag
_atom_type_scat_source
C C 0.0033 0.0016 'International Tables Vol C Tables 4.2.6.8 and 6.1.1.4'
H H 0.0000 0.0000 'International Tables Vol C Tables 4.2.6.8 and 6.1.1.4'
N N 0.0061 0.0033 'International Tables Vol C Tables 4.2.6.8 and 6.1.1.4'
I I -0.4742 1.8119 'International Tables Vol C Tables 4.2.6.8 and 6.1.1.4'

loop_
_geom_angle_atom_site_label_1
_geom_angle_atom_site_label_2
_geom_angle_atom_site_label_3
_geom_angle_site_symmetry_1
_geom_angle_site_symmetry_3
_geom_angle
_geom_angle_publ_flag
C1 N C1 2 . 115.2(5) y
C1 N I 2 1_556 122.4(2) ?
C1 N I . 1_556 122.4(2) y
N C1 C2 . . 125.3(4) y
C3 C2 C1 . . 117.2(4) y
C2 C3 C2 . 2 119.8(4) y
C2 C3 I . . 120.1(2) y
C2 C3 I 2 . 120.1(2) ?

loop_
_geom_bond_atom_site_label_1
_geom_bond_atom_site_label_2
_geom_bond_site_symmetry_2
_geom_bond_distance
_geom_bond_publ_flag
I C3 . 2.100(5) y
N C1 2 1.337(5) ?
N C1 . 1.337(5) y
N I 1_556 2.988(5) y
C1 C2 . 1.387(4) y
C2 C3 . 1.386(4) y
C3 C2 2 1.386(4) ?

loop_
_geom_hbond_atom_site_label_D
_geom_hbond_atom_site_label_H
_geom_hbond_atom_site_label_A
_geom_hbond_site_symmetry_A
_geom_hbond_distance_DH
_geom_hbond_distance_HA
_geom_hbond_distance_DA
_geom_hbond_angle_DHA
C1 H1 I 7_545 0.95 3.26 3.951(4) 130.9
C1 H1 I 9 0.95 3.51 4.165(4) 127.9
C2 H2 N 7_544 0.95 3.01 3.499(4) 113.6
